data_4023344
loop_
_publ_author_name
'Sivaperuman Saravanan'
'Ismail Abulkalam Azath'
'Shanmugam Muthusubramanian'

_publ_contact_author_address
;
Department of Organic Chemistry
School of Chemistry
Madurai Kamaraj University
Madurai 625 021
India
;
_publ_contact_author_email muthumanian2001@yahoo.com
_publ_contact_author_name 'Prof.Shanmugam Muthusubramanian'
_publ_contact_author_phone '0452 2458246'
_publ_section_title
;
 Synthesis of Highly Substituted 2,3-Dihydro-1H-pyrrole Derivatives
 via a Tandem Regioselective Addition of Nitrones to 1,3-Enynes
 with Subsequent Rearrangement
;
_journal_name_full 'Journal of Organic Chemistry'
_journal_page_first 2323
_journal_page_last 2329
_journal_paper_doi 10.1021/jo702610j
_journal_volume 73
_journal_year 2008
_chemical_formula_moiety 'C20 H14 Cl N3 O2 Se'
_chemical_formula_sum 'C20 H14 Cl N3 O2 Se'
_chemical_formula_weight 442.75
_chemical_melting_point 127
_chemical_name_systematic
;
Ethyl (Z)-3-(4-chlorophenyl)-2-cyano-3-(4-phenyl-1,2,3-selenadiazol-5-yl)-
  2-propenoate

;
_space_group_IT_number 15
_symmetry_cell_setting monoclinic
_symmetry_space_group_name_Hall '-C 2yc'
_symmetry_space_group_name_H-M 'C 1 2/c 1'
_atom_sites_solution_hydrogens geom
_atom_sites_solution_primary direct
_atom_sites_solution_secondary difmap
_audit_creation_date '20 September 2006'
_audit_creation_method SHELXL-97
_cell_angle_alpha 90.00
_cell_angle_beta 102.643(5)
_cell_angle_gamma 90.00
_cell_formula_units_Z 8
_cell_length_a 22.158(8)
_cell_length_b 12.990(5)
_cell_length_c 13.502(7)
_cell_measurement_reflns_used 25
_cell_measurement_temperature 293(2)
_cell_measurement_theta_max 14.21
_cell_measurement_theta_min 10.26
_cell_volume 3792(2)
_computing_cell_refinement 'CAD4 Express'
_computing_data_collection 'CAD4 Express (Enraf Nonius, (1994)'
_computing_data_reduction 'XCAD4 (Harms & Wocadlo, 1995)'
_computing_molecular_graphics 'PLATON (Spek, 2003)'
_computing_publication_material SHELXL-97
_computing_structure_refinement 'SHELXL-97 (Sheldrick, 1997)'
_computing_structure_solution 'SHELXS-97 (Sheldrick, 1997)'
_diffrn_ambient_temperature 293(2)
_diffrn_measured_fraction_theta_full 0.996
_diffrn_measured_fraction_theta_max 0.996
_diffrn_measurement_device_type 'MACH3-Nonius sealed tube'
_diffrn_measurement_method \w-2\q
_diffrn_radiation_monochromator graphite
_diffrn_radiation_source 'fine-focus sealed tube'
_diffrn_radiation_type MoK\a
_diffrn_radiation_wavelength 0.71069
_diffrn_reflns_av_R_equivalents 0.0270
_diffrn_reflns_av_sigmaI/netI 0.0489
_diffrn_reflns_limit_h_max 26
_diffrn_reflns_limit_h_min 0
_diffrn_reflns_limit_k_max 15
_diffrn_reflns_limit_k_min -1
_diffrn_reflns_limit_l_max 15
_diffrn_reflns_limit_l_min -16
_diffrn_reflns_number 3738
_diffrn_reflns_theta_full 25.00
_diffrn_reflns_theta_max 25.00
_diffrn_reflns_theta_min 2.26
_diffrn_standards_decay_% 0
_diffrn_standards_interval_time 60
_diffrn_standards_number 3
_exptl_absorpt_coefficient_mu 2.141
_exptl_absorpt_correction_T_max 0.9957
_exptl_absorpt_correction_T_min 0.9871
_exptl_absorpt_correction_type psi-scan
_exptl_absorpt_process_details 'North et al., 1968'
_exptl_crystal_colour Colourless
_exptl_crystal_density_diffrn 1.551
_exptl_crystal_density_method 'not measured'
_exptl_crystal_description Needle
_exptl_crystal_F_000 1776
_exptl_crystal_preparation Ethanol
_exptl_crystal_size_max 0.21
_exptl_crystal_size_mid 0.19
_exptl_crystal_size_min 0.15
_refine_diff_density_max 0.442
_refine_diff_density_min -0.372
_refine_diff_density_rms 0.062
_refine_ls_extinction_method none
_refine_ls_goodness_of_fit_ref 1.004
_refine_ls_hydrogen_treatment mixed
_refine_ls_matrix_type full
_refine_ls_number_parameters 245
_refine_ls_number_reflns 3328
_refine_ls_number_restraints 0
_refine_ls_restrained_S_all 1.004
_refine_ls_R_factor_all 0.0924
_refine_ls_R_factor_gt 0.0375
_refine_ls_shift/su_max 0.000
_refine_ls_shift/su_mean 0.000
_refine_ls_structure_factor_coef Fsqd
_refine_ls_weighting_details 'calc w=1/[\s^2^(Fo^2^)+(0.0545P)^2^+1.5640P] where P=(Fo^2^+2Fc^2^)/3'
_refine_ls_weighting_scheme calc
_refine_ls_wR_factor_gt 0.0864
_refine_ls_wR_factor_ref 0.1041
_reflns_number_gt 2027
_reflns_number_total 3328
_reflns_threshold_expression I>2sigma(I)
_cod_data_source_file jo702610j-File004.cif
_cod_data_source_block etcn
_cod_original_sg_symbol_H-M 'C 2/c'
_cod_database_code 4023344

loop_
_symmetry_equiv_pos_as_xyz
'x, y, z'
'-x, y, -z+1/2'
'x+1/2, y+1/2, z'
'-x+1/2, y+1/2, -z+1/2'
'-x, -y, -z'
'x, -y, z-1/2'
'-x+1/2, -y+1/2, -z'
'x+1/2, -y+1/2, z-1/2'

loop_
_atom_site_label
_atom_site_type_symbol
_atom_site_fract_x
_atom_site_fract_y
_atom_site_fract_z
_atom_site_U_iso_or_equiv
_atom_site_adp_type
_atom_site_occupancy
_atom_site_symmetry_multiplicity
_atom_site_calc_flag
_atom_site_refinement_flags
_atom_site_disorder_assembly
_atom_site_disorder_group
Se1 Se 0.241329(18) 1.10142(3) -0.03317(3) 0.06236(19) Uani 1 1 d . . .
C2 C 0.29821(15) 1.0287(3) 0.0608(3) 0.0399(9) Uani 1 1 d . . .
C3 C 0.26988(15) 0.9493(3) 0.0988(3) 0.0403(9) Uani 1 1 d . . .
C1B C 0.29835(15) 0.8708(3) 0.1731(3) 0.0396(9) Uani 1 1 d . . .
C2B C 0.27993(17) 0.7684(3) 0.1594(3) 0.0531(10) Uani 1 1 d . . .
H2B H 0.2500 0.7497 0.1027 0.064 Uiso 1 1 calc R . .
C3B C 0.3057(2) 0.6948(3) 0.2290(4) 0.0661(12) Uani 1 1 d . . .
H3B H 0.2929 0.6266 0.2193 0.079 Uiso 1 1 calc R . .
C4B C 0.3500(2) 0.7217(3) 0.3127(3) 0.0650(12) Uani 1 1 d . . .
H4B H 0.3672 0.6718 0.3599 0.078 Uiso 1 1 calc R . .
C5B C 0.3691(2) 0.8224(3) 0.3270(3) 0.0638(12) Uani 1 1 d . . .
H5B H 0.3996 0.8403 0.3834 0.077 Uiso 1 1 calc R . .
C6B C 0.34336(18) 0.8966(3) 0.2583(3) 0.0510(10) Uani 1 1 d . . .
H6B H 0.3562 0.9647 0.2689 0.061 Uiso 1 1 calc R . .
N4 N 0.20724(13) 0.9415(3) 0.0578(3) 0.0552(9) Uani 1 1 d . . .
N5 N 0.18231(14) 1.0071(3) -0.0080(3) 0.0666(10) Uani 1 1 d . . .
C4 C 0.36460(15) 1.0582(3) 0.0868(2) 0.0352(8) Uani 1 1 d . . .
C1A C 0.37809(15) 1.1621(3) 0.1327(2) 0.0375(9) Uani 1 1 d . . .
C2A C 0.42204(17) 1.2270(3) 0.1059(3) 0.0437(9) Uani 1 1 d . . .
H2A H 0.4443 1.2050 0.0590 0.052 Uiso 1 1 calc R . .
C3A C 0.43268(17) 1.3234(3) 0.1484(3) 0.0489(10) Uani 1 1 d . . .
H3A H 0.4614 1.3671 0.1294 0.059 Uiso 1 1 calc R . .
C4A C 0.40041(17) 1.3544(3) 0.2191(3) 0.0443(10) Uani 1 1 d . . .
Cl1 Cl 0.41518(5) 1.47501(8) 0.27556(9) 0.0723(4) Uani 1 1 d . . .
C5A C 0.35719(17) 1.2924(3) 0.2476(3) 0.0460(9) Uani 1 1 d . . .
H5A H 0.3360 1.3144 0.2960 0.055 Uiso 1 1 calc R . .
C6A C 0.34570(16) 1.1966(3) 0.2030(3) 0.0439(9) Uani 1 1 d . . .
H6A H 0.3157 1.1546 0.2205 0.053 Uiso 1 1 calc R . .
C5 C 0.40875(15) 0.9928(3) 0.0713(3) 0.0380(8) Uani 1 1 d . . .
C51 C 0.47356(17) 1.0143(3) 0.1075(3) 0.0406(9) Uani 1 1 d . . .
N51 N 0.52497(15) 1.0296(3) 0.1342(3) 0.0584(9) Uani 1 1 d . . .
C6 C 0.39363(17) 0.8902(3) 0.0189(3) 0.0438(9) Uani 1 1 d . . .
O1 O 0.34904(12) 0.8739(2) -0.0472(2) 0.0567(7) Uani 1 1 d . . .
O2 O 0.43676(12) 0.82163(18) 0.0568(2) 0.0554(7) Uani 1 1 d . . .
C7 C 0.4265(2) 0.7174(3) 0.0157(4) 0.0793(15) Uani 1 1 d . . .
H7A H 0.3847 0.6953 0.0164 0.095 Uiso 1 1 calc R . .
H7B H 0.4314 0.7163 -0.0539 0.095 Uiso 1 1 calc R . .
C8 C 0.4707(3) 0.6489(4) 0.0773(4) 0.0972(18) Uani 1 1 d . . .
H8A H 0.5119 0.6713 0.0764 0.146 Uiso 1 1 calc R . .
H8B H 0.4646 0.5803 0.0506 0.146 Uiso 1 1 calc R . .
H8C H 0.4651 0.6496 0.1458 0.146 Uiso 1 1 calc R . .

loop_
_atom_site_aniso_label
_atom_site_aniso_U_11
_atom_site_aniso_U_22
_atom_site_aniso_U_33
_atom_site_aniso_U_23
_atom_site_aniso_U_13
_atom_site_aniso_U_12
Se1 0.0450(3) 0.0505(3) 0.0783(3) 0.0144(2) -0.0153(2) -0.0013(2)
C2 0.0301(19) 0.035(2) 0.050(2) -0.0036(17) -0.0027(16) 0.0007(16)
C3 0.0296(19) 0.040(2) 0.047(2) -0.0036(17) -0.0006(16) -0.0061(16)
C1B 0.0310(19) 0.039(2) 0.050(2) 0.0009(17) 0.0099(17) -0.0050(15)
C2B 0.039(2) 0.046(2) 0.072(3) -0.002(2) 0.0062(19) -0.0072(19)
C3B 0.058(3) 0.037(2) 0.103(4) 0.006(2) 0.018(3) 0.000(2)
C4B 0.070(3) 0.053(3) 0.071(3) 0.023(2) 0.014(2) 0.013(2)
C5B 0.072(3) 0.061(3) 0.051(2) 0.007(2) -0.002(2) 0.006(2)
C6B 0.061(3) 0.042(2) 0.048(2) 0.005(2) 0.0070(19) -0.009(2)
N4 0.0319(17) 0.0526(19) 0.075(2) 0.0027(18) -0.0009(16) -0.0057(16)
N5 0.0349(18) 0.060(2) 0.094(3) 0.006(2) -0.0087(18) -0.0054(17)
C4 0.0349(19) 0.0336(17) 0.034(2) 0.0018(15) 0.0010(15) -0.0076(16)
C1A 0.035(2) 0.037(2) 0.035(2) -0.0007(16) -0.0038(16) -0.0035(16)
C2A 0.046(2) 0.040(2) 0.045(2) -0.0008(18) 0.0091(17) -0.0085(18)
C3A 0.053(2) 0.039(2) 0.054(2) -0.0003(19) 0.010(2) -0.0158(18)
C4A 0.048(2) 0.0321(19) 0.047(2) -0.0047(17) -0.0023(19) 0.0037(18)
Cl1 0.0783(8) 0.0399(6) 0.0944(9) -0.0207(6) 0.0097(7) -0.0053(5)
C5A 0.043(2) 0.044(2) 0.050(2) -0.0017(18) 0.0079(18) 0.0052(18)
C6A 0.037(2) 0.039(2) 0.054(2) 0.0013(18) 0.0055(18) -0.0042(17)
C5 0.035(2) 0.0356(19) 0.040(2) -0.0007(16) -0.0005(16) -0.0068(16)
C51 0.038(2) 0.040(2) 0.044(2) -0.0022(17) 0.0083(17) 0.0008(17)
N51 0.038(2) 0.068(2) 0.065(2) -0.0092(18) 0.0030(17) -0.0051(17)
C6 0.041(2) 0.042(2) 0.047(2) -0.0053(19) 0.0065(18) -0.0052(19)
O1 0.0430(15) 0.0572(17) 0.0620(17) -0.0203(14) -0.0056(13) -0.0046(13)
O2 0.0483(16) 0.0370(14) 0.0718(18) -0.0060(14) -0.0070(13) 0.0011(13)
C7 0.072(3) 0.038(2) 0.116(4) -0.021(3) -0.005(3) -0.001(2)
C8 0.102(4) 0.047(3) 0.131(5) 0.013(3) 0.001(4) 0.006(3)

loop_
_atom_type_symbol
_atom_type_description
_atom_type_scat_dispersion_real
_atom_type_scat_dispersion_imag
_atom_type_scat_source
C C 0.0033 0.0016 'International Tables Vol C Tables 4.2.6.8 and 6.1.1.4'
H H 0.0000 0.0000 'International Tables Vol C Tables 4.2.6.8 and 6.1.1.4'
N N 0.0061 0.0033 'International Tables Vol C Tables 4.2.6.8 and 6.1.1.4'
O O 0.0106 0.0060 'International Tables Vol C Tables 4.2.6.8 and 6.1.1.4'
Cl Cl 0.1484 0.1585 'International Tables Vol C Tables 4.2.6.8 and 6.1.1.4'
Se Se -0.0929 2.2259 'International Tables Vol C Tables 4.2.6.8 and 6.1.1.4'

loop_
_geom_angle_atom_site_label_1
_geom_angle_atom_site_label_2
_geom_angle_atom_site_label_3
_geom_angle
_geom_angle_site_symmetry_1
_geom_angle_site_symmetry_3
_geom_angle_publ_flag
C2 Se1 N5 86.53(15) . . ?
C3 C2 C4 128.2(3) . . ?
C3 C2 Se1 110.2(2) . . ?
C4 C2 Se1 121.6(2) . . ?
C2 C3 N4 114.2(3) . . ?
C2 C3 C1B 128.0(3) . . ?
N4 C3 C1B 117.7(3) . . ?
C6B C1B C2B 118.5(3) . . ?
C6B C1B C3 121.4(3) . . ?
C2B C1B C3 120.1(3) . . ?
C3B C2B C1B 120.6(4) . . ?
C3B C2B H2B 119.7 . . ?
C1B C2B H2B 119.7 . . ?
C4B C3B C2B 120.1(4) . . ?
C4B C3B H3B 120.0 . . ?
C2B C3B H3B 120.0 . . ?
C3B C4B C5B 120.0(4) . . ?
C3B C4B H4B 120.0 . . ?
C5B C4B H4B 120.0 . . ?
C6B C5B C4B 120.3(4) . . ?
C6B C5B H5B 119.8 . . ?
C4B C5B H5B 119.8 . . ?
C5B C6B C1B 120.5(4) . . ?
C5B C6B H6B 119.8 . . ?
C1B C6B H6B 119.8 . . ?
N5 N4 C3 118.5(3) . . ?
N4 N5 Se1 110.6(2) . . ?
C5 C4 C2 121.1(3) . . ?
C5 C4 C1A 123.4(3) . . ?
C2 C4 C1A 115.5(3) . . ?
C6A C1A C2A 118.6(3) . . ?
C6A C1A C4 119.5(3) . . ?
C2A C1A C4 121.9(3) . . ?
C3A C2A C1A 120.5(4) . . ?
C3A C2A H2A 119.7 . . ?
C1A C2A H2A 119.7 . . ?
C4A C3A C2A 119.3(4) . . ?
C4A C3A H3A 120.4 . . ?
C2A C3A H3A 120.4 . . ?
C5A C4A C3A 121.7(3) . . ?
C5A C4A Cl1 118.8(3) . . ?
C3A C4A Cl1 119.5(3) . . ?
C4A C5A C6A 118.7(4) . . ?
C4A C5A H5A 120.6 . . ?
C6A C5A H5A 120.6 . . ?
C5A C6A C1A 121.1(3) . . ?
C5A C6A H6A 119.4 . . ?
C1A C6A H6A 119.4 . . ?
C4 C5 C51 122.0(3) . . ?
C4 C5 C6 122.3(3) . . ?
C51 C5 C6 115.6(3) . . ?
N51 C51 C5 178.3(4) . . ?
O1 C6 O2 125.3(3) . . ?
O1 C6 C5 124.6(3) . . ?
O2 C6 C5 110.2(3) . . ?
C6 O2 C7 115.9(3) . . ?
C8 C7 O2 108.8(4) . . ?
C8 C7 H7A 109.9 . . ?
O2 C7 H7A 109.9 . . ?
C8 C7 H7B 109.9 . . ?
O2 C7 H7B 109.9 . . ?
H7A C7 H7B 108.3 . . ?
C7 C8 H8A 109.5 . . ?
C7 C8 H8B 109.5 . . ?
H8A C8 H8B 109.5 . . ?
C7 C8 H8C 109.5 . . ?
H8A C8 H8C 109.5 . . ?
H8B C8 H8C 109.5 . . ?

loop_
_geom_bond_atom_site_label_1
_geom_bond_atom_site_label_2
_geom_bond_distance
_geom_bond_site_symmetry_2
_geom_bond_publ_flag
Se1 C2 1.841(3) . ?
Se1 N5 1.876(3) . ?
C2 C3 1.365(5) . ?
C2 C4 1.486(4) . ?
C3 N4 1.381(4) . ?
C3 C1B 1.472(5) . ?
C1B C6B 1.389(5) . ?
C1B C2B 1.392(5) . ?
C2B C3B 1.375(5) . ?
C2B H2B 0.9300 . ?
C3B C4B 1.371(6) . ?
C3B H3B 0.9300 . ?
C4B C5B 1.376(6) . ?
C4B H4B 0.9300 . ?
C5B C6B 1.372(5) . ?
C5B H5B 0.9300 . ?
C6B H6B 0.9300 . ?
N4 N5 1.268(4) . ?
C4 C5 1.346(5) . ?
C4 C1A 1.488(5) . ?
C1A C6A 1.384(5) . ?
C1A C2A 1.395(5) . ?
C2A C3A 1.376(5) . ?
C2A H2A 0.9300 . ?
C3A C4A 1.372(5) . ?
C3A H3A 0.9300 . ?
C4A C5A 1.370(5) . ?
C4A Cl1 1.741(4) . ?
C5A C6A 1.382(5) . ?
C5A H5A 0.9300 . ?
C6A H6A 0.9300 . ?
C5 C51 1.440(5) . ?
C5 C6 1.511(5) . ?
C51 N51 1.135(4) . ?
C6 O1 1.196(4) . ?
C6 O2 1.325(4) . ?
O2 C7 1.461(5) . ?
C7 C8 1.445(6) . ?
C7 H7A 0.9700 . ?
C7 H7B 0.9700 . ?
C8 H8A 0.9600 . ?
C8 H8B 0.9600 . ?
C8 H8C 0.9600 . ?

loop_
_geom_torsion_atom_site_label_1
_geom_torsion_atom_site_label_2
_geom_torsion_atom_site_label_3
_geom_torsion_atom_site_label_4
_geom_torsion
_geom_torsion_site_symmetry_1
_geom_torsion_site_symmetry_2
_geom_torsion_site_symmetry_3
_geom_torsion_site_symmetry_4
_geom_torsion_publ_flag
N5 Se1 C2 C3 -0.6(3) . . . . ?
N5 Se1 C2 C4 179.5(3) . . . . ?
C4 C2 C3 N4 -179.1(3) . . . . ?
Se1 C2 C3 N4 1.0(4) . . . . ?
C4 C2 C3 C1B -2.0(6) . . . . ?
Se1 C2 C3 C1B 178.1(3) . . . . ?
C2 C3 C1B C6B 42.3(6) . . . . ?
N4 C3 C1B C6B -140.6(4) . . . . ?
C2 C3 C1B C2B -138.3(4) . . . . ?
N4 C3 C1B C2B 38.7(5) . . . . ?
C6B C1B C2B C3B 0.2(6) . . . . ?
C3 C1B C2B C3B -179.2(4) . . . . ?
C1B C2B C3B C4B -0.2(7) . . . . ?
C2B C3B C4B C5B -0.3(7) . . . . ?
C3B C4B C5B C6B 0.8(7) . . . . ?
C4B C5B C6B C1B -0.8(6) . . . . ?
C2B C1B C6B C5B 0.3(6) . . . . ?
C3 C1B C6B C5B 179.6(4) . . . . ?
C2 C3 N4 N5 -1.0(5) . . . . ?
C1B C3 N4 N5 -178.5(3) . . . . ?
C3 N4 N5 Se1 0.5(5) . . . . ?
C2 Se1 N5 N4 0.1(3) . . . . ?
C3 C2 C4 C5 60.8(5) . . . . ?
Se1 C2 C4 C5 -119.3(3) . . . . ?
C3 C2 C4 C1A -117.7(4) . . . . ?
Se1 C2 C4 C1A 62.2(4) . . . . ?
C5 C4 C1A C6A -138.4(4) . . . . ?
C2 C4 C1A C6A 40.0(4) . . . . ?
C5 C4 C1A C2A 42.6(5) . . . . ?
C2 C4 C1A C2A -139.0(3) . . . . ?
C6A C1A C2A C3A -0.2(5) . . . . ?
C4 C1A C2A C3A 178.8(3) . . . . ?
C1A C2A C3A C4A 1.3(5) . . . . ?
C2A C3A C4A C5A -0.9(5) . . . . ?
C2A C3A C4A Cl1 178.3(3) . . . . ?
C3A C4A C5A C6A -0.5(5) . . . . ?
Cl1 C4A C5A C6A -179.7(3) . . . . ?
C4A C5A C6A C1A 1.6(5) . . . . ?
C2A C1A C6A C5A -1.3(5) . . . . ?
C4 C1A C6A C5A 179.7(3) . . . . ?
C2 C4 C5 C51 -172.0(3) . . . . ?
C1A C4 C5 C51 6.4(5) . . . . ?
C2 C4 C5 C6 5.3(5) . . . . ?
C1A C4 C5 C6 -176.3(3) . . . . ?
C4 C5 C51 N51 -156(14) . . . . ?
C6 C5 C51 N51 26(14) . . . . ?
C4 C5 C6 O1 32.7(6) . . . . ?
C51 C5 C6 O1 -149.8(4) . . . . ?
C4 C5 C6 O2 -147.3(3) . . . . ?
C51 C5 C6 O2 30.2(4) . . . . ?
O1 C6 O2 C7 -2.5(6) . . . . ?
C5 C6 O2 C7 177.5(3) . . . . ?
C6 O2 C7 C8 -169.5(4) . . . . ?

loop_
_cod_related_entry_id
_cod_related_entry_database
_cod_related_entry_code
1 ChemSpider 30658659
